data_7712892
loop_
_publ_author_name
'Kokina, T. E.'
'Shekhovtsov, Nikita'
'Vasilyev, Evgene S.'
'Glinskaya, Ludmila'
'Mikheilis, Alexsandr V.'
'Plyusnin, Victor F.'
'Tkachev, Alexey V.'
'Bushuev, Mark B.'

_publ_section_title
;
 Efficient emission of Zn(II) and Cd(II) complexes with nopinane-annelated
 4,5-diazafluorene and 4,5-diazafluoren-9-one ligands: how slight
 structural modification alters fluorescence mechanism
;
_journal_name_full 'Dalton Transactions'
_journal_paper_doi 10.1039/D3DT00904A
_journal_year 2023
_chemical_absolute_configuration syn
_chemical_formula_moiety 'C25 H26 Cl2 N2 O Zn, C2 H2 N'
_chemical_formula_sum 'C27 H28 Cl2 N3 O Zn'
_chemical_formula_weight 546.79
_space_group_crystal_system orthorhombic
_space_group_IT_number 19
_space_group_name_Hall 'P 2ac 2ab'
_space_group_name_H-M_alt 'P 21 21 21'
_atom_sites_solution_hydrogens geom
_atom_sites_solution_primary iterative
_audit_creation_date 2022-02-09
_audit_creation_method
;
Olex2 1.3
(compiled 2020.11.12 svn.r5f609507 for OlexSys, GUI svn.r6408)
;
_audit_update_record
;
2022-02-09 deposited with the CCDC.	2023-04-28 downloaded from the CCDC.
;
_cell_angle_alpha 90
_cell_angle_beta 90
_cell_angle_gamma 90
_cell_formula_units_Z 4
_cell_length_a 10.2980(5)
_cell_length_b 14.6532(7)
_cell_length_c 17.2961(9)
_cell_measurement_reflns_used 9285
_cell_measurement_temperature 150(2)
_cell_measurement_theta_max 25.56
_cell_measurement_theta_min 2.30
_cell_volume 2610.0(2)
_computing_cell_refinement 'Bruker SAINT'
_computing_data_collection 'Bruker APEX2'
_computing_data_reduction 'Bruker SAINT'
_computing_molecular_graphics 'Olex2 1.3 (Dolomanov et al., 2009)'
_computing_publication_material 'Olex2 1.3 (Dolomanov et al., 2009)'
_computing_structure_refinement 'SHELXL 2017/1 (Sheldrick, 2015)'
_computing_structure_solution 'olex2.solve 1.3 (Bourhis et al., 2015)'
_diffrn_ambient_temperature 150(2)
_diffrn_detector_area_resol_mean 25
_diffrn_measured_fraction_theta_full 0.999
_diffrn_measured_fraction_theta_max 0.926
_diffrn_measurement_device_type 'Bruker Apex DUO CCD area-detector'
_diffrn_measurement_method '\f scans'
_diffrn_radiation_type MoK\a
_diffrn_radiation_wavelength 0.71073
_diffrn_reflns_av_R_equivalents 0.0578
_diffrn_reflns_av_unetI/netI 0.0660
_diffrn_reflns_Laue_measured_fraction_full 0.999
_diffrn_reflns_Laue_measured_fraction_max 0.926
_diffrn_reflns_limit_h_max 12
_diffrn_reflns_limit_h_min -14
_diffrn_reflns_limit_k_max 20
_diffrn_reflns_limit_k_min -17
_diffrn_reflns_limit_l_max 24
_diffrn_reflns_limit_l_min -24
_diffrn_reflns_number 39080
_diffrn_reflns_point_group_measured_fraction_full 0.999
_diffrn_reflns_point_group_measured_fraction_max 0.910
_diffrn_reflns_theta_full 25.242
_diffrn_reflns_theta_max 31.095
_diffrn_reflns_theta_min 1.821
_exptl_absorpt_coefficient_mu 1.170
_exptl_absorpt_correction_T_max 0.7462
_exptl_absorpt_correction_T_min 0.6607
_exptl_absorpt_correction_type multi-scan
_exptl_absorpt_process_details 'Bruker SADABS'
_exptl_crystal_colour yellow
_exptl_crystal_colour_primary yellow
_exptl_crystal_density_diffrn 1.392
_exptl_crystal_description block
_exptl_crystal_F_000 1132
_exptl_crystal_size_max 0.2
_exptl_crystal_size_mid 0.15
_exptl_crystal_size_min 0.1
_refine_diff_density_max 0.876
_refine_diff_density_min -0.491
_refine_diff_density_rms 0.080
_refine_ls_abs_structure_details
;
 Flack x determined using 2097 quotients [(I+)-(I-)]/[(I+)+(I-)]
 (Parsons, Flack and Wagner, Acta Cryst. B69 (2013) 249-259).
;
_refine_ls_abs_structure_Flack 0.013(5)
_refine_ls_extinction_method none
_refine_ls_goodness_of_fit_ref 0.997
_refine_ls_hydrogen_treatment constr
_refine_ls_matrix_type full
_refine_ls_number_parameters 312
_refine_ls_number_reflns 7626
_refine_ls_number_restraints 0
_refine_ls_restrained_S_all 0.997
_refine_ls_R_factor_all 0.0697
_refine_ls_R_factor_gt 0.0419
_refine_ls_shift/su_max 0.000
_refine_ls_shift/su_mean 0.000
_refine_ls_structure_factor_coef Fsqd
_refine_ls_weighting_details 'w=1/[\s^2^(Fo^2^)+(0.0482P)^2^] where P=(Fo^2^+2Fc^2^)/3'
_refine_ls_weighting_scheme calc
_refine_ls_wR_factor_gt 0.0857
_refine_ls_wR_factor_ref 0.0941
_reflns_Friedel_coverage 0.768
_reflns_Friedel_fraction_full 1.000
_reflns_Friedel_fraction_max 0.889
_reflns_number_gt 5839
_reflns_number_total 7626
_reflns_threshold_expression 'I > 2\s(I)'
_cod_data_source_file d3dt00904a2.cif
_cod_data_source_block t685
_cod_database_code 7712892
_shelx_shelxl_version_number 2017/1
_shelx_space_group_comment
;
The symmetry employed for this shelxl refinement is uniquely defined
by the following loop, which should always be used as a source of
symmetry information in preference to the above space-group names.
They are only intended as comments.
;
_shelx_estimated_absorpt_t_max 0.892
_shelx_estimated_absorpt_t_min 0.800
_olex2_refinement_description
;
1. Fixed Uiso
 At 1.2 times of:
  All C(H) groups, All C(H,H) groups
 At 1.5 times of:
  All C(H,H,H) groups
2. Others
 Fixed Sof: H16a(0.5) H16b(0.5)
3.a Ternary CH refined with riding coordinates:
 C1(H1), C1A(H1A), C5(H5), C5A(H5A)
3.b Secondary CH2 refined with riding coordinates:
 C4(H4a,H4b), C4A(H4Aa,H4Ab), C7(H7a,H7b), C7A(H7Aa,H7Ab)
3.c Aromatic/amide H refined with riding coordinates:
 C10(H10), C10A(H10A)
3.d Idealised Me refined as rotating group:
 C8(H8a,H8b,H8c), C8A(H8Aa,H8Ab,H8Ac), C9(H9a,H9b,H9c), C9A(H9Aa,H9Ab,H9Ac),
 C16(H16a,H16b,H16c)
;
_olex2_submission_special_instructions 'No special instructions were received'

loop_
_space_group_symop_operation_xyz
'x, y, z'
'-x+1/2, -y, z+1/2'
'-x, y+1/2, -z+1/2'
'x+1/2, -y+1/2, -z'

loop_
_atom_site_label
_atom_site_type_symbol
_atom_site_fract_x
_atom_site_fract_y
_atom_site_fract_z
_atom_site_U_iso_or_equiv
_atom_site_adp_type
_atom_site_occupancy
_atom_site_site_symmetry_order
_atom_site_calc_flag
_atom_site_refinement_flags_posn
_atom_site_refinement_flags_adp
_atom_site_refinement_flags_occupancy
_atom_site_disorder_assembly
_atom_site_disorder_group
Zn1 Zn 0.34537(4) 0.45719(3) 0.36348(2) 0.02109(11) Uani 1 1 d . . . . .
Cl1 Cl 0.32930(12) 0.55229(8) 0.26705(5) 0.0410(3) Uani 1 1 d . . . . .
Cl2 Cl 0.26339(10) 0.31931(7) 0.36087(8) 0.0431(3) Uani 1 1 d . . . . .
N13 N 0.3097(3) 0.52305(18) 0.47176(16) 0.0165(6) Uani 1 1 d . . . . .
N13A N 0.5398(3) 0.44128(18) 0.40766(16) 0.0174(6) Uani 1 1 d . . . . .
C1 C 0.0998(3) 0.6281(2) 0.6244(2) 0.0207(7) Uani 1 1 d . . . . .
H1 H 0.107172 0.649378 0.679130 0.025 Uiso 1 1 calc R U . . .
C1A C 0.8722(3) 0.3398(2) 0.4121(2) 0.0197(7) Uani 1 1 d . . . . .
H1A H 0.948523 0.336136 0.447768 0.024 Uiso 1 1 calc R U . . .
C2 C 0.2227(3) 0.5931(2) 0.5871(2) 0.0162(7) Uani 1 1 d . . . . .
C2A C 0.7563(3) 0.3917(2) 0.44132(19) 0.0173(7) Uani 1 1 d . . . . .
C3 C 0.2088(3) 0.5603(2) 0.5109(2) 0.0174(7) Uani 1 1 d . . . . .
C3A C 0.6512(4) 0.3982(2) 0.38925(19) 0.0184(7) Uani 1 1 d . . . . .
C4 C 0.0781(3) 0.5650(2) 0.4719(2) 0.0214(8) Uani 1 1 d . . . . .
H4A H 0.051813 0.503263 0.454717 0.026 Uiso 1 1 calc R U . . .
H4B H 0.083670 0.604760 0.425723 0.026 Uiso 1 1 calc R U . . .
C4A C 0.6617(4) 0.3525(2) 0.31098(19) 0.0221(7) Uani 1 1 d . . . . .
H4AA H 0.649998 0.398538 0.269687 0.027 Uiso 1 1 calc R U . . .
H4AB H 0.592168 0.306264 0.305628 0.027 Uiso 1 1 calc R U . . .
C5 C -0.0233(3) 0.6030(2) 0.5279(2) 0.0205(7) Uani 1 1 d . . . . .
H5 H -0.114119 0.605120 0.507529 0.025 Uiso 1 1 calc R U . . .
C5A C 0.7930(4) 0.3070(2) 0.3020(2) 0.0213(8) Uani 1 1 d . . . . .
H5A H 0.808523 0.277032 0.250876 0.026 Uiso 1 1 calc R U . . .
C6 C 0.0257(4) 0.6929(2) 0.5671(2) 0.0233(8) Uani 1 1 d . . . . .
C6A C 0.8272(3) 0.2476(2) 0.3742(2) 0.0225(7) Uani 1 1 d . . . . .
C7 C -0.0069(3) 0.5557(2) 0.6072(2) 0.0225(7) Uani 1 1 d . . . . .
H7A H 0.025754 0.492281 0.604159 0.027 Uiso 1 1 calc R U . . .
H7B H -0.084088 0.560041 0.641149 0.027 Uiso 1 1 calc R U . . .
C7A C 0.9002(4) 0.3737(2) 0.3285(2) 0.0246(8) Uani 1 1 d . . . . .
H7AA H 0.879402 0.438872 0.319783 0.030 Uiso 1 1 calc R U . . .
H7AB H 0.988110 0.358466 0.309245 0.030 Uiso 1 1 calc R U . . .
C8 C -0.0841(4) 0.7426(3) 0.6081(2) 0.0340(10) Uani 1 1 d . . . . .
H8A H -0.142991 0.697911 0.631553 0.051 Uiso 1 1 calc R U . . .
H8B H -0.132029 0.779836 0.570716 0.051 Uiso 1 1 calc R U . . .
H8C H -0.048016 0.781999 0.648534 0.051 Uiso 1 1 calc R U . . .
C8A C 0.9426(4) 0.1849(2) 0.3591(3) 0.0312(9) Uani 1 1 d . . . . .
H8AA H 0.914834 0.133424 0.326908 0.047 Uiso 1 1 calc R U . . .
H8AB H 0.976245 0.161975 0.408388 0.047 Uiso 1 1 calc R U . . .
H8AC H 1.010912 0.219032 0.332241 0.047 Uiso 1 1 calc R U . . .
C9 C 0.1030(4) 0.7605(3) 0.5182(2) 0.0322(9) Uani 1 1 d . . . . .
H9A H 0.123326 0.814628 0.549271 0.048 Uiso 1 1 calc R U . . .
H9B H 0.051365 0.778620 0.473148 0.048 Uiso 1 1 calc R U . . .
H9C H 0.183823 0.731817 0.500881 0.048 Uiso 1 1 calc R U . . .
C9A C 0.7193(4) 0.1935(3) 0.4141(2) 0.0316(9) Uani 1 1 d . . . . .
H9AA H 0.696910 0.140099 0.382652 0.047 Uiso 1 1 calc R U . . .
H9AB H 0.642499 0.232302 0.420197 0.047 Uiso 1 1 calc R U . . .
H9AC H 0.749333 0.173289 0.465090 0.047 Uiso 1 1 calc R U . . .
C10 C 0.3422(3) 0.5885(2) 0.62490(18) 0.0173(6) Uani 1 1 d . . . . .
H10 H 0.352543 0.610174 0.676311 0.021 Uiso 1 1 calc R U . . .
C10A C 0.7491(3) 0.4322(2) 0.5137(2) 0.0190(7) Uani 1 1 d . . . . .
H10A H 0.818999 0.428097 0.549365 0.023 Uiso 1 1 calc R U . . .
C11 C 0.4450(3) 0.5511(2) 0.58436(19) 0.0172(7) Uani 1 1 d . . . . .
C11A C 0.6360(3) 0.4788(2) 0.53188(18) 0.0171(7) Uani 1 1 d . . . . .
C12 C 0.4219(3) 0.5211(2) 0.50953(19) 0.0149(7) Uani 1 1 d . . . . .
C12A C 0.5368(3) 0.4788(2) 0.47781(19) 0.0166(7) Uani 1 1 d . . . . .
C14 C 0.5851(3) 0.5286(2) 0.60257(19) 0.0186(7) Uani 1 1 d . . . . .
O1 O 0.6441(2) 0.54572(18) 0.66088(14) 0.0287(6) Uani 1 1 d . . . . .
C16 C 0.6672(9) 0.6159(3) 0.2598(3) 0.089(3) Uani 1 1 d . . . . .
H16A H 0.627315 0.665532 0.230172 0.133 Uiso 0.5 1 calc R U P . .
H16B H 0.603470 0.590612 0.295981 0.133 Uiso 0.5 1 calc R U P . .
H16C H 0.696211 0.567885 0.224278 0.133 Uiso 1 1 calc R U . . .
C15 C 0.7978(10) 0.6571(6) 0.3103(5) 0.100(4) Uani 1 1 d . . . . .
N1 N 0.8689(6) 0.6798(5) 0.3463(3) 0.071(2) Uani 1 1 d . . . . .

loop_
_atom_site_aniso_label
_atom_site_aniso_U_11
_atom_site_aniso_U_22
_atom_site_aniso_U_33
_atom_site_aniso_U_23
_atom_site_aniso_U_13
_atom_site_aniso_U_12
Zn1 0.02054(18) 0.0270(2) 0.01575(18) -0.00373(18) -0.00451(17) 0.00255(18)
Cl1 0.0637(7) 0.0399(6) 0.0194(4) 0.0020(4) -0.0099(5) 0.0121(6)
Cl2 0.0400(6) 0.0359(6) 0.0535(7) -0.0145(5) 0.0011(6) -0.0119(5)
N13 0.0171(14) 0.0186(14) 0.0139(13) -0.0002(11) -0.0021(10) 0.0003(11)
N13A 0.0200(14) 0.0182(14) 0.0139(13) -0.0002(11) -0.0017(11) -0.0001(12)
C1 0.0215(17) 0.0244(17) 0.0162(18) -0.0008(14) -0.0001(14) 0.0030(14)
C1A 0.0194(18) 0.0177(16) 0.0219(18) 0.0009(14) -0.0023(14) 0.0030(14)
C2 0.0192(17) 0.0132(16) 0.0161(17) 0.0002(13) 0.0004(13) 0.0019(14)
C2A 0.0179(17) 0.0167(16) 0.0172(17) 0.0023(13) -0.0021(14) -0.0028(13)
C3 0.0192(16) 0.0143(16) 0.0188(17) 0.0020(13) -0.0028(13) -0.0007(13)
C3A 0.0215(16) 0.0166(15) 0.0172(15) 0.0007(12) 0.0044(15) 0.0003(15)
C4 0.0181(17) 0.027(2) 0.0186(17) -0.0011(14) -0.0031(14) 0.0011(14)
C4A 0.0241(18) 0.0258(18) 0.0165(16) 0.0001(14) -0.0009(16) 0.0053(17)
C5 0.0156(16) 0.0268(18) 0.0192(18) -0.0015(14) -0.0002(14) 0.0017(15)
C5A 0.0245(18) 0.0238(18) 0.0154(17) -0.0003(14) -0.0004(14) 0.0042(15)
C6 0.0261(19) 0.0193(17) 0.024(2) -0.0012(14) -0.0012(16) 0.0026(16)
C6A 0.0287(19) 0.0190(16) 0.0198(18) -0.0007(14) -0.0021(15) 0.0007(15)
C7 0.0184(17) 0.0263(19) 0.0228(17) 0.0018(15) 0.0026(13) 0.0006(15)
C7A 0.0234(19) 0.0237(19) 0.027(2) 0.0033(15) 0.0043(16) 0.0045(16)
C8 0.030(2) 0.035(2) 0.037(2) -0.0114(18) -0.0071(18) 0.0141(19)
C8A 0.036(2) 0.0212(18) 0.036(2) -0.0019(18) -0.009(2) 0.0084(16)
C9 0.035(2) 0.0211(19) 0.041(3) 0.0057(18) -0.0038(19) 0.0041(17)
C9A 0.046(3) 0.0201(19) 0.029(2) 0.0003(16) 0.0002(19) -0.0068(18)
C10 0.0217(15) 0.0163(14) 0.0138(16) -0.0013(12) -0.0022(15) -0.0008(15)
C10A 0.0186(17) 0.0202(18) 0.0180(17) 0.0023(13) -0.0042(14) -0.0029(14)
C11 0.0186(16) 0.0143(15) 0.0186(16) 0.0002(14) -0.0027(12) -0.0030(15)
C11A 0.0178(17) 0.0185(16) 0.0150(15) -0.0002(12) -0.0011(13) -0.0049(13)
C12 0.0165(16) 0.0122(15) 0.0159(15) 0.0023(12) -0.0016(13) -0.0007(12)
C12A 0.0174(16) 0.0172(16) 0.0151(16) -0.0001(13) -0.0011(13) -0.0001(13)
C14 0.0210(17) 0.0168(17) 0.0180(16) -0.0018(14) -0.0031(14) -0.0011(14)
O1 0.0246(13) 0.0400(15) 0.0215(12) -0.0113(11) -0.0074(11) 0.0033(14)
C16 0.201(8) 0.027(2) 0.038(3) -0.016(2) -0.025(4) 0.048(4)
C15 0.138(8) 0.079(5) 0.083(6) 0.053(5) 0.074(6) 0.081(6)
N1 0.081(4) 0.095(4) 0.038(3) -0.007(3) -0.022(3) 0.049(3)

loop_
_atom_type_symbol
_atom_type_description
_atom_type_scat_dispersion_real
_atom_type_scat_dispersion_imag
_atom_type_scat_source
C C 0.0033 0.0016 'International Tables Vol C Tables 4.2.6.8 and 6.1.1.4'
H H 0.0000 0.0000 'International Tables Vol C Tables 4.2.6.8 and 6.1.1.4'
Cl Cl 0.1484 0.1585 'International Tables Vol C Tables 4.2.6.8 and 6.1.1.4'
N N 0.0061 0.0033 'International Tables Vol C Tables 4.2.6.8 and 6.1.1.4'
O O 0.0106 0.0060 'International Tables Vol C Tables 4.2.6.8 and 6.1.1.4'
Zn Zn 0.2839 1.4301 'International Tables Vol C Tables 4.2.6.8 and 6.1.1.4'

loop_
_geom_angle_atom_site_label_1
_geom_angle_atom_site_label_2
_geom_angle_atom_site_label_3
_geom_angle
_geom_angle_site_symmetry_1
_geom_angle_site_symmetry_3
_geom_angle_publ_flag
Cl1 Zn1 Cl2 123.01(5) . . ?
N13 Zn1 Cl1 111.63(8) . . ?
N13 Zn1 Cl2 111.60(8) . . ?
N13 Zn1 N13A 84.14(10) . . ?
N13A Zn1 Cl1 114.26(8) . . ?
N13A Zn1 Cl2 105.40(8) . . ?
C3 N13 Zn1 138.7(2) . . ?
C12 N13 Zn1 105.8(2) . . ?
C12 N13 C3 115.5(3) . . ?
C3A N13A Zn1 139.3(2) . . ?
C12A N13A Zn1 104.8(2) . . ?
C12A N13A C3A 115.4(3) . . ?
C2 C1 H1 116.5 . . ?
C2 C1 C6 110.1(3) . . ?
C2 C1 C7 106.2(3) . . ?
C6 C1 H1 116.5 . . ?
C7 C1 H1 116.5 . . ?
C7 C1 C6 87.0(3) . . ?
C2A C1A H1A 116.4 . . ?
C2A C1A C6A 110.0(3) . . ?
C2A C1A C7A 107.3(3) . . ?
C6A C1A H1A 116.4 . . ?
C7A C1A H1A 116.4 . . ?
C7A C1A C6A 86.6(3) . . ?
C3 C2 C1 115.4(3) . . ?
C10 C2 C1 123.8(3) . . ?
C10 C2 C3 120.7(3) . . ?
C3A C2A C1A 115.4(3) . . ?
C10A C2A C1A 124.2(3) . . ?
C10A C2A C3A 120.4(3) . . ?
N13 C3 C2 121.8(3) . . ?
N13 C3 C4 118.7(3) . . ?
C2 C3 C4 119.5(3) . . ?
N13A C3A C2A 122.3(3) . . ?
N13A C3A C4A 118.6(3) . . ?
C2A C3A C4A 119.1(3) . . ?
C3 C4 H4A 109.6 . . ?
C3 C4 H4B 109.6 . . ?
C3 C4 C5 110.1(3) . . ?
H4A C4 H4B 108.2 . . ?
C5 C4 H4A 109.6 . . ?
C5 C4 H4B 109.6 . . ?
C3A C4A H4AA 109.6 . . ?
C3A C4A H4AB 109.6 . . ?
C3A C4A C5A 110.5(3) . . ?
H4AA C4A H4AB 108.1 . . ?
C5A C4A H4AA 109.6 . . ?
C5A C4A H4AB 109.6 . . ?
C4 C5 H5 115.3 . . ?
C4 C5 C6 111.2(3) . . ?
C4 C5 C7 108.9(3) . . ?
C6 C5 H5 115.3 . . ?
C7 C5 H5 115.3 . . ?
C7 C5 C6 87.5(3) . . ?
C4A C5A H5A 115.2 . . ?
C4A C5A C6A 111.4(3) . . ?
C4A C5A C7A 109.2(3) . . ?
C6A C5A H5A 115.2 . . ?
C7A C5A H5A 115.2 . . ?
C7A C5A C6A 87.4(3) . . ?
C5 C6 C1 85.5(3) . . ?
C8 C6 C1 110.9(3) . . ?
C8 C6 C5 111.5(3) . . ?
C8 C6 C9 109.6(3) . . ?
C9 C6 C1 119.2(3) . . ?
C9 C6 C5 118.3(3) . . ?
C5A C6A C1A 85.5(2) . . ?
C8A C6A C1A 111.0(3) . . ?
C8A C6A C5A 112.0(3) . . ?
C8A C6A C9A 109.3(3) . . ?
C9A C6A C1A 118.1(3) . . ?
C9A C6A C5A 119.1(3) . . ?
C1 C7 H7A 114.2 . . ?
C1 C7 H7B 114.2 . . ?
C5 C7 C1 86.6(3) . . ?
C5 C7 H7A 114.2 . . ?
C5 C7 H7B 114.2 . . ?
H7A C7 H7B 111.4 . . ?
C1A C7A H7AA 114.2 . . ?
C1A C7A H7AB 114.2 . . ?
C5A C7A C1A 86.6(3) . . ?
C5A C7A H7AA 114.2 . . ?
C5A C7A H7AB 114.2 . . ?
H7AA C7A H7AB 111.4 . . ?
C6 C8 H8A 109.5 . . ?
C6 C8 H8B 109.5 . . ?
C6 C8 H8C 109.5 . . ?
H8A C8 H8B 109.5 . . ?
H8A C8 H8C 109.5 . . ?
H8B C8 H8C 109.5 . . ?
C6A C8A H8AA 109.5 . . ?
C6A C8A H8AB 109.5 . . ?
C6A C8A H8AC 109.5 . . ?
H8AA C8A H8AB 109.5 . . ?
H8AA C8A H8AC 109.5 . . ?
H8AB C8A H8AC 109.5 . . ?
C6 C9 H9A 109.5 . . ?
C6 C9 H9B 109.5 . . ?
C6 C9 H9C 109.5 . . ?
H9A C9 H9B 109.5 . . ?
H9A C9 H9C 109.5 . . ?
H9B C9 H9C 109.5 . . ?
C6A C9A H9AA 109.5 . . ?
C6A C9A H9AB 109.5 . . ?
C6A C9A H9AC 109.5 . . ?
H9AA C9A H9AB 109.5 . . ?
H9AA C9A H9AC 109.5 . . ?
H9AB C9A H9AC 109.5 . . ?
C2 C10 H10 121.4 . . ?
C11 C10 C2 117.2(3) . . ?
C11 C10 H10 121.4 . . ?
C2A C10A H10A 121.3 . . ?
C11A C10A C2A 117.4(3) . . ?
C11A C10A H10A 121.3 . . ?
C10 C11 C12 117.9(3) . . ?
C10 C11 C14 135.3(3) . . ?
C12 C11 C14 106.7(3) . . ?
C10A C11A C14 135.2(3) . . ?
C12A C11A C10A 117.8(3) . . ?
C12A C11A C14 106.8(3) . . ?
N13 C12 C11 127.0(3) . . ?
N13 C12 C12A 122.4(3) . . ?
C11 C12 C12A 110.5(3) . . ?
N13A C12A C11A 126.6(3) . . ?
N13A C12A C12 122.9(3) . . ?
C11A C12A C12 110.4(3) . . ?
C11 C14 C11A 105.5(3) . . ?
O1 C14 C11 127.5(3) . . ?
O1 C14 C11A 127.0(3) . . ?
H16A C16 H16B 109.5 . . ?
H16A C16 H16C 109.5 . . ?
H16B C16 H16C 109.5 . . ?
C15 C16 H16A 109.5 . . ?
C15 C16 H16B 109.5 . . ?
C15 C16 H16C 109.5 . . ?
N1 C15 C16 172.8(8) . . ?

loop_
_geom_bond_atom_site_label_1
_geom_bond_atom_site_label_2
_geom_bond_distance
_geom_bond_site_symmetry_2
_geom_bond_publ_flag
Zn1 Cl1 2.1797(11) . ?
Zn1 Cl2 2.1903(11) . ?
Zn1 N13 2.139(3) . ?
Zn1 N13A 2.156(3) . ?
N13 C3 1.355(4) . ?
N13 C12 1.327(4) . ?
N13A C3A 1.347(4) . ?
N13A C12A 1.333(4) . ?
C1 H1 1.0000 . ?
C1 C2 1.510(5) . ?
C1 C6 1.570(5) . ?
C1 C7 1.556(5) . ?
C1A H1A 1.0000 . ?
C1A C2A 1.503(5) . ?
C1A C6A 1.572(5) . ?
C1A C7A 1.556(5) . ?
C2 C3 1.410(5) . ?
C2 C10 1.395(5) . ?
C2A C3A 1.411(5) . ?
C2A C10A 1.386(5) . ?
C3 C4 1.508(5) . ?
C3A C4A 1.514(5) . ?
C4 H4A 0.9900 . ?
C4 H4B 0.9900 . ?
C4 C5 1.528(5) . ?
C4A H4AA 0.9900 . ?
C4A H4AB 0.9900 . ?
C4A C5A 1.516(5) . ?
C5 H5 1.0000 . ?
C5 C6 1.565(5) . ?
C5 C7 1.547(5) . ?
C5A H5A 1.0000 . ?
C5A C6A 1.562(5) . ?
C5A C7A 1.545(5) . ?
C6 C8 1.521(5) . ?
C6 C9 1.527(5) . ?
C6A C8A 1.524(5) . ?
C6A C9A 1.530(5) . ?
C7 H7A 0.9900 . ?
C7 H7B 0.9900 . ?
C7A H7AA 0.9900 . ?
C7A H7AB 0.9900 . ?
C8 H8A 0.9800 . ?
C8 H8B 0.9800 . ?
C8 H8C 0.9800 . ?
C8A H8AA 0.9800 . ?
C8A H8AB 0.9800 . ?
C8A H8AC 0.9800 . ?
C9 H9A 0.9800 . ?
C9 H9B 0.9800 . ?
C9 H9C 0.9800 . ?
C9A H9AA 0.9800 . ?
C9A H9AB 0.9800 . ?
C9A H9AC 0.9800 . ?
C10 H10 0.9500 . ?
C10 C11 1.383(5) . ?
C10A H10A 0.9500 . ?
C10A C11A 1.387(5) . ?
C11 C12 1.388(4) . ?
C11 C14 1.514(5) . ?
C11A C12A 1.385(5) . ?
C11A C14 1.517(5) . ?
C12 C12A 1.444(5) . ?
C14 O1 1.203(4) . ?
C16 H16A 0.9800 . ?
C16 H16B 0.9800 . ?
C16 H16C 0.9800 . ?
C16 C15 1.714(14) . ?
C15 N1 1.017(12) . ?

loop_
_geom_torsion_atom_site_label_1
_geom_torsion_atom_site_label_2
_geom_torsion_atom_site_label_3
_geom_torsion_atom_site_label_4
_geom_torsion
_geom_torsion_site_symmetry_1
_geom_torsion_site_symmetry_2
_geom_torsion_site_symmetry_3
_geom_torsion_site_symmetry_4
_geom_torsion_publ_flag
Zn1 N13 C3 C2 175.3(3) . . . . ?
Zn1 N13 C3 C4 -3.7(5) . . . . ?
Zn1 N13 C12 C11 -176.1(3) . . . . ?
Zn1 N13 C12 C12A -1.2(4) . . . . ?
Zn1 N13A C3A C2A -168.8(2) . . . . ?
Zn1 N13A C3A C4A 9.0(5) . . . . ?
Zn1 N13A C12A C11A 174.3(3) . . . . ?
Zn1 N13A C12A C12 -1.5(4) . . . . ?
N13 C3 C4 C5 176.1(3) . . . . ?
N13 C12 C12A N13A 2.1(5) . . . . ?
N13 C12 C12A C11A -174.3(3) . . . . ?
N13A C3A C4A C5A -179.2(3) . . . . ?
C1 C2 C3 N13 -176.9(3) . . . . ?
C1 C2 C3 C4 2.0(5) . . . . ?
C1 C2 C10 C11 177.2(3) . . . . ?
C1A C2A C3A N13A 178.8(3) . . . . ?
C1A C2A C3A C4A 1.0(5) . . . . ?
C1A C2A C10A C11A 179.2(3) . . . . ?
C2 C1 C6 C5 79.3(3) . . . . ?
C2 C1 C6 C8 -169.4(3) . . . . ?
C2 C1 C6 C9 -40.8(4) . . . . ?
C2 C1 C7 C5 -82.9(3) . . . . ?
C2 C3 C4 C5 -3.0(4) . . . . ?
C2 C10 C11 C12 0.0(5) . . . . ?
C2 C10 C11 C14 -176.3(3) . . . . ?
C2A C1A C6A C5A 79.8(3) . . . . ?
C2A C1A C6A C8A -168.3(3) . . . . ?
C2A C1A C6A C9A -40.9(4) . . . . ?
C2A C1A C7A C5A -82.2(3) . . . . ?
C2A C3A C4A C5A -1.3(4) . . . . ?
C2A C10A C11A C12A 2.3(5) . . . . ?
C2A C10A C11A C14 177.3(3) . . . . ?
C3 N13 C12 C11 1.4(5) . . . . ?
C3 N13 C12 C12A 176.2(3) . . . . ?
C3 C2 C10 C11 0.3(5) . . . . ?
C3 C4 C5 C6 49.7(4) . . . . ?
C3 C4 C5 C7 -45.2(4) . . . . ?
C3A N13A C12A C11A 1.0(5) . . . . ?
C3A N13A C12A C12 -174.8(3) . . . . ?
C3A C2A C10A C11A -0.3(5) . . . . ?
C3A C4A C5A C6A 48.4(4) . . . . ?
C3A C4A C5A C7A -46.4(4) . . . . ?
C4 C5 C6 C1 -82.3(3) . . . . ?
C4 C5 C6 C8 167.0(3) . . . . ?
C4 C5 C6 C9 38.6(4) . . . . ?
C4 C5 C7 C1 84.3(3) . . . . ?
C4A C5A C6A C1A -82.0(3) . . . . ?
C4A C5A C6A C8A 167.1(3) . . . . ?
C4A C5A C6A C9A 37.8(4) . . . . ?
C4A C5A C7A C1A 83.9(3) . . . . ?
C6 C1 C2 C3 -46.8(4) . . . . ?
C6 C1 C2 C10 136.1(3) . . . . ?
C6 C1 C7 C5 27.2(2) . . . . ?
C6 C5 C7 C1 -27.3(2) . . . . ?
C6A C1A C2A C3A -46.8(4) . . . . ?
C6A C1A C2A C10A 133.7(3) . . . . ?
C6A C1A C7A C5A 27.7(2) . . . . ?
C6A C5A C7A C1A -27.9(3) . . . . ?
C7 C1 C2 C3 46.0(4) . . . . ?
C7 C1 C2 C10 -131.1(3) . . . . ?
C7 C1 C6 C5 -26.9(2) . . . . ?
C7 C1 C6 C8 84.4(3) . . . . ?
C7 C1 C6 C9 -147.0(3) . . . . ?
C7 C5 C6 C1 27.1(2) . . . . ?
C7 C5 C6 C8 -83.6(3) . . . . ?
C7 C5 C6 C9 148.0(3) . . . . ?
C7A C1A C2A C3A 45.9(4) . . . . ?
C7A C1A C2A C10A -133.6(3) . . . . ?
C7A C1A C6A C5A -27.4(3) . . . . ?
C7A C1A C6A C8A 84.5(3) . . . . ?
C7A C1A C6A C9A -148.1(3) . . . . ?
C7A C5A C6A C1A 27.6(3) . . . . ?
C7A C5A C6A C8A -83.3(3) . . . . ?
C7A C5A C6A C9A 147.4(3) . . . . ?
C10 C2 C3 N13 0.2(5) . . . . ?
C10 C2 C3 C4 179.2(3) . . . . ?
C10 C11 C12 N13 -0.9(5) . . . . ?
C10 C11 C12 C12A -176.2(3) . . . . ?
C10 C11 C14 C11A 173.8(4) . . . . ?
C10 C11 C14 O1 -5.7(7) . . . . ?
C10A C2A C3A N13A -1.6(5) . . . . ?
C10A C2A C3A C4A -179.4(3) . . . . ?
C10A C11A C12A N13A -2.8(5) . . . . ?
C10A C11A C12A C12 173.4(3) . . . . ?
C10A C11A C14 C11 -172.0(4) . . . . ?
C10A C11A C14 O1 7.6(6) . . . . ?
C11 C12 C12A N13A 177.7(3) . . . . ?
C11 C12 C12A C11A 1.3(4) . . . . ?
C12 N13 C3 C2 -1.0(5) . . . . ?
C12 N13 C3 C4 180.0(3) . . . . ?
C12 C11 C14 C11A -2.7(4) . . . . ?
C12 C11 C14 O1 177.8(4) . . . . ?
C12A N13A C3A C2A 1.3(5) . . . . ?
C12A N13A C3A C4A 179.1(3) . . . . ?
C12A C11A C14 C11 3.4(4) . . . . ?
C12A C11A C14 O1 -177.0(4) . . . . ?
C14 C11 C12 N13 176.3(3) . . . . ?
C14 C11 C12 C12A 1.0(4) . . . . ?
C14 C11A C12A N13A -179.2(3) . . . . ?
C14 C11A C12A C12 -3.0(4) . . . . ?
